data_7062759
loop_
_publ_author_name
'Yan, Mei-Hua'
'Ray, Manaswini'
'Wang, Jun'
'Lu, Lu'
'Zhang, Wei'
'Muddassir, Mohd.'
'Mohanty, Aurobinda'

_publ_section_title
;
 Structural diversity of three new Co(ii)-based MOFs as a UV light-driven
 photocatalyst: photocatalytic performance
;
_journal_issue 41
_journal_name_full 'New Journal of Chemistry'
_journal_page_first 19167
_journal_page_last 19176
_journal_paper_doi 10.1039/D3NJ03452F
_journal_volume 47
_journal_year 2023
_chemical_formula_moiety 'C42 H30 Co N4 O10, C3 H7 N O'
_chemical_formula_sum 'C45 H37 Co N5 O11'
_chemical_formula_weight 882.72
_space_group_crystal_system triclinic
_space_group_IT_number 2
_space_group_name_Hall '-P 1'
_space_group_name_H-M_alt 'P -1'
_atom_sites_solution_hydrogens geom
_atom_sites_solution_primary dual
_audit_creation_date 2022-06-03
_audit_creation_method
;
Olex2 1.5
(compiled 2021.08.20 svn.r13c46975 for OlexSys, GUI svn.r6405)
;
_audit_update_record
;
2023-02-26 deposited with the CCDC.	2023-09-25 downloaded from the CCDC.
;
_cell_angle_alpha 73.277(2)
_cell_angle_beta 85.155(2)
_cell_angle_gamma 75.511(3)
_cell_formula_units_Z 2
_cell_length_a 9.9846(14)
_cell_length_b 13.9514(18)
_cell_length_c 15.528(2)
_cell_measurement_reflns_used 1965
_cell_measurement_temperature 273.15
_cell_measurement_theta_max 27.631
_cell_measurement_theta_min 2.498
_cell_volume 2005.5(5)
_computing_cell_refinement 'SAINT v8.34A (Bruker, 2013)'
_computing_data_reduction 'SAINT v8.34A (Bruker, 2013)'
_computing_molecular_graphics 'Olex2 1.5 (Dolomanov et al., 2009)'
_computing_publication_material 'Olex2 1.5 (Dolomanov et al., 2009)'
_computing_structure_refinement 'SHELXL 2018/3 (Sheldrick, 2015)'
_computing_structure_solution 'SHELXT 2018/2 (Sheldrick, 2018)'
_diffrn_ambient_temperature 273.15
_diffrn_measured_fraction_theta_full 0.989
_diffrn_measured_fraction_theta_max 0.934
_diffrn_measurement_device_type 'CCD area detector'
_diffrn_measurement_method 'phi and omega scans'
_diffrn_radiation_monochromator graphite
_diffrn_radiation_type MoK\a
_diffrn_radiation_wavelength 0.71073
_diffrn_reflns_av_R_equivalents 0.0524
_diffrn_reflns_av_unetI/netI 0.1891
_diffrn_reflns_Laue_measured_fraction_full 0.989
_diffrn_reflns_Laue_measured_fraction_max 0.934
_diffrn_reflns_limit_h_max 13
_diffrn_reflns_limit_h_min -6
_diffrn_reflns_limit_k_max 18
_diffrn_reflns_limit_k_min -16
_diffrn_reflns_limit_l_max 20
_diffrn_reflns_limit_l_min -19
_diffrn_reflns_number 11978
_diffrn_reflns_point_group_measured_fraction_full 0.989
_diffrn_reflns_point_group_measured_fraction_max 0.934
_diffrn_reflns_theta_full 25.242
_diffrn_reflns_theta_max 27.631
_diffrn_reflns_theta_min 1.369
_diffrn_source_current 30.0
_diffrn_source_power 1.5
_diffrn_source_voltage 50.0
_exptl_absorpt_coefficient_mu 0.499
_exptl_absorpt_correction_T_max 0.7456
_exptl_absorpt_correction_T_min 0.6478
_exptl_absorpt_correction_type multi-scan
_exptl_absorpt_process_details
;
SADABS-2014/5 (Bruker,2014/5) was used for absorption correction.
wR2(int) was 0.0862 before and 0.0360 after correction.
The Ratio of minimum to maximum transmission is 0.8688.
The \l/2 correction factor is 0.00150.
;
_exptl_crystal_colour pink
_exptl_crystal_colour_primary pink
_exptl_crystal_density_diffrn 1.462
_exptl_crystal_description plate
_exptl_crystal_F_000 914
_exptl_crystal_size_max 0.4
_exptl_crystal_size_mid 0.4
_exptl_crystal_size_min 0.2
_refine_diff_density_max 1.456
_refine_diff_density_min -1.278
_refine_diff_density_rms 0.134
_refine_ls_extinction_method none
_refine_ls_goodness_of_fit_ref 1.149
_refine_ls_hydrogen_treatment constr
_refine_ls_matrix_type full
_refine_ls_number_parameters 527
_refine_ls_number_reflns 8703
_refine_ls_number_restraints 0
_refine_ls_restrained_S_all 1.149
_refine_ls_R_factor_all 0.2014
_refine_ls_R_factor_gt 0.1067
_refine_ls_shift/su_max 0.000
_refine_ls_shift/su_mean 0.000
_refine_ls_structure_factor_coef Fsqd
_refine_ls_weighting_details 'w=1/[\s^2^(Fo^2^)+(0.0467P)^2^+25.2623P] where P=(Fo^2^+2Fc^2^)/3'
_refine_ls_weighting_scheme calc
_refine_ls_wR_factor_gt 0.2809
_refine_ls_wR_factor_ref 0.3219
_reflns_Friedel_coverage 0.000
_reflns_number_gt 4371
_reflns_number_total 8703
_reflns_threshold_expression 'I > 2\s(I)'
_cod_data_source_file d3nj03452f2.cif
_cod_data_source_block 1
_cod_depositor_comments 'Adding full bibliography for 7062759--7062761.cif.'
_cod_database_code 7062759
_shelx_shelxl_version_number 2018/3
_shelx_space_group_comment
;
The symmetry employed for this shelxl refinement is uniquely defined
by the following loop, which should always be used as a source of
symmetry information in preference to the above space-group names.
They are only intended as comments.
;
_shelx_estimated_absorpt_t_max 0.907
_shelx_estimated_absorpt_t_min 0.825
_olex2_refinement_description
;
1. Fixed Uiso
 At 1.2 times of:
  All C(H) groups, All C(H,H) groups
 At 1.5 times of:
  All C(H,H,H) groups, All O(H) groups
2.a Secondary CH2 refined with riding coordinates:
 C9(H9A,H9B), C16(H16A,H16B)
2.b Aromatic/amide H refined with riding coordinates:
 C3(H3), C5(H5), C7(H7), C13(H13), C14(H14), C11(H11), C12(H12), C18(H18),
 C20(H20), C22(H22), C25(H25), C26(H26), C27(H27), C29(H29), C30(H30), C32(H32),
  C33(H33), C35(H35), C36(H36), C38(H38), C39(H39), C40(H40), C41(H41),
 C42(H42), C43(H43)
2.c Fitted hexagon refined as free rotating group:
 C13(C14,C15,C10,C11,C12), C28(C29,C30,C31,C32,C33), C34(C35,C36,C37,C38,C39)
2.d Idealised Me refined as rotating group:
 C44(H44A,H44B,H44C), C45(H45A,H45B,H45C)
2.e Idealised tetrahedral OH refined as rotating group:
 O8(H8), O10(H10)
;
_olex2_submission_special_instructions 'No special instructions were received'

loop_
_space_group_symop_operation_xyz
'x, y, z'
'-x, -y, -z'

loop_
_atom_site_label
_atom_site_type_symbol
_atom_site_fract_x
_atom_site_fract_y
_atom_site_fract_z
_atom_site_U_iso_or_equiv
_atom_site_adp_type
_atom_site_occupancy
_atom_site_site_symmetry_order
_atom_site_calc_flag
_atom_site_refinement_flags_posn
_atom_site_refinement_flags_adp
_atom_site_refinement_flags_occupancy
_atom_site_disorder_assembly
_atom_site_disorder_group
Co1 Co 0.35646(12) -0.07296(10) 0.46071(8) 0.0204(3) Uani 1 1 d . . . . .
O1 O 0.3420(7) 0.0704(5) 0.4718(4) 0.0280(16) Uani 1 1 d . . . . .
O2 O 0.4441(6) 0.1579(5) 0.5347(4) 0.0291(16) Uani 1 1 d . . . . .
O3 O -0.1450(6) 0.0679(5) 0.5536(4) 0.0277(16) Uani 1 1 d . . . . .
O4 O -0.2872(6) 0.2104(5) 0.5679(4) 0.0304(16) Uani 1 1 d . . . . .
O5 O 0.0607(7) 0.3937(6) 0.6489(5) 0.0372(19) Uani 1 1 d . . . . .
O6 O 0.0956(8) 0.3304(6) 0.8592(6) 0.054(2) Uani 1 1 d . . . . .
O7 O 0.6969(10) 0.2760(9) 0.7695(7) 0.083(3) Uani 1 1 d . . . . .
O8 O 0.5277(9) 0.2856(8) 0.6807(6) 0.064(3) Uani 1 1 d . . . . .
H8 H 0.591263 0.280347 0.644011 0.096 Uiso 1 1 calc R U . . .
O9 O 0.5588(10) 0.3723(8) 1.0600(6) 0.072(3) Uani 1 1 d . . . . .
O10 O 0.3335(10) 0.4140(11) 1.0910(7) 0.086(4) Uani 1 1 d . . . . .
H10 H 0.361206 0.421820 1.136165 0.130 Uiso 1 1 calc R U . . .
N1 N 0.3861(8) -0.0101(7) 0.3211(5) 0.029(2) Uani 1 1 d . . . . .
N2 N 0.4945(8) 0.0194(6) 0.1897(5) 0.029(2) Uani 1 1 d . . . . .
N3 N 1.2223(8) -0.1275(6) -0.2654(5) 0.0275(19) Uani 1 1 d . . . . .
N4 N 1.3232(8) -0.1256(6) -0.3989(5) 0.0252(18) Uani 1 1 d . . . . .
C1 C 0.3400(9) 0.1335(7) 0.5157(6) 0.021(2) Uani 1 1 d . . . . .
C2 C 0.2010(9) 0.1859(7) 0.5465(6) 0.019(2) Uani 1 1 d . . . . .
C3 C 0.0845(8) 0.1529(7) 0.5387(6) 0.019(2) Uani 1 1 d . . . . .
H3 H 0.091432 0.100473 0.511489 0.023 Uiso 1 1 calc R U . . .
C4 C -0.0436(9) 0.1973(7) 0.5711(6) 0.021(2) Uani 1 1 d . . . . .
C5 C -0.0557(9) 0.2803(8) 0.6064(6) 0.025(2) Uani 1 1 d . . . . .
H5 H -0.141619 0.312703 0.625151 0.030 Uiso 1 1 calc R U . . .
C6 C 0.0603(10) 0.3145(8) 0.6135(7) 0.028(2) Uani 1 1 d . . . . .
C7 C 0.1902(9) 0.2663(7) 0.5851(6) 0.023(2) Uani 1 1 d . . . . .
H7 H 0.268641 0.287793 0.591885 0.028 Uiso 1 1 calc R U . . .
C8 C -0.1663(9) 0.1566(8) 0.5642(6) 0.025(2) Uani 1 1 d . . . . .
C9 C -0.0711(10) 0.4453(9) 0.6781(8) 0.040(3) Uani 1 1 d . . . . .
H9A H -0.112002 0.396560 0.723478 0.048 Uiso 1 1 calc R U . . .
H9B H -0.133648 0.476249 0.627694 0.048 Uiso 1 1 calc R U . . .
C13 C -0.0117(9) 0.6875(5) 0.7782(6) 0.062(4) Uani 1 1 d G . . . .
H13 H 0.000343 0.741021 0.798911 0.075 Uiso 1 1 calc R U . . .
C14 C -0.0055(8) 0.5908(6) 0.8379(4) 0.052(3) Uani 1 1 d G . . . .
H14 H 0.010535 0.579609 0.898559 0.062 Uiso 1 1 calc R U . . .
C15 C -0.0235(8) 0.5107(5) 0.8070(4) 0.035(3) Uani 1 1 d G . . . .
C10 C -0.0475(7) 0.5274(5) 0.7164(4) 0.031(2) Uani 1 1 d G . . . .
C11 C -0.0536(8) 0.6241(6) 0.6567(4) 0.048(3) Uani 1 1 d G . . . .
H11 H -0.069707 0.635268 0.596087 0.058 Uiso 1 1 calc R U . . .
C12 C -0.0357(9) 0.7041(4) 0.6876(5) 0.061(4) Uani 1 1 d G . . . .
H12 H -0.039779 0.768851 0.647672 0.073 Uiso 1 1 calc R U . . .
C16 C -0.0199(12) 0.4092(9) 0.8745(9) 0.051(3) Uani 1 1 d . . . . .
H16A H -0.014084 0.416048 0.934389 0.061 Uiso 1 1 calc R U . . .
H16B H -0.105069 0.388872 0.871410 0.061 Uiso 1 1 calc R U . . .
C17 C 0.2272(12) 0.3392(9) 0.8728(8) 0.045(3) Uani 1 1 d . . . . .
C18 C 0.3272(12) 0.3186(9) 0.8090(8) 0.045(3) Uani 1 1 d . . . . .
H18 H 0.302670 0.306481 0.757287 0.054 Uiso 1 1 calc R U . . .
C19 C 0.4648(12) 0.3160(9) 0.8221(8) 0.043(3) Uani 1 1 d . . . . .
C20 C 0.5006(13) 0.3373(9) 0.8979(8) 0.049(3) Uani 1 1 d . . . . .
H20 H 0.592236 0.335496 0.906796 0.059 Uiso 1 1 calc R U . . .
C21 C 0.3987(13) 0.3613(9) 0.9607(7) 0.046(3) Uani 1 1 d . . . . .
C22 C 0.2623(13) 0.3616(10) 0.9477(8) 0.049(3) Uani 1 1 d . . . . .
H22 H 0.194398 0.376936 0.989742 0.059 Uiso 1 1 calc R U . . .
C23 C 0.5752(13) 0.2909(10) 0.7554(9) 0.049(3) Uani 1 1 d . . . . .
C24 C 0.4391(14) 0.3832(11) 1.0420(8) 0.054(3) Uani 1 1 d . . . . .
C25 C 0.4947(11) -0.0431(8) 0.2736(6) 0.033(2) Uani 1 1 d . . . . .
H25 H 0.563091 -0.102650 0.295561 0.039 Uiso 1 1 calc R U . . .
C26 C 0.3146(11) 0.0783(9) 0.2635(7) 0.038(3) Uani 1 1 d . . . . .
H26 H 0.232368 0.119515 0.278228 0.046 Uiso 1 1 calc R U . . .
C27 C 0.3788(11) 0.0983(10) 0.1817(8) 0.046(3) Uani 1 1 d . . . . .
H27 H 0.350361 0.153443 0.131403 0.055 Uiso 1 1 calc R U . . .
C28 C 0.6028(6) 0.0067(6) 0.1232(4) 0.030(2) Uani 1 1 d G . . . .
C29 C 0.7221(8) -0.0708(6) 0.1483(3) 0.059(4) Uani 1 1 d G . . . .
H29 H 0.733642 -0.110571 0.207731 0.071 Uiso 1 1 calc R U . . .
C30 C 0.8243(6) -0.0889(5) 0.0844(4) 0.060(4) Uani 1 1 d G . . . .
H30 H 0.904142 -0.140797 0.101129 0.073 Uiso 1 1 calc R U . . .
C31 C 0.8071(6) -0.0295(6) -0.0045(4) 0.030(2) Uani 1 1 d G . . . .
C32 C 0.6878(7) 0.0480(6) -0.0295(3) 0.056(4) Uani 1 1 d G . . . .
H32 H 0.676294 0.087794 -0.088989 0.068 Uiso 1 1 calc R U . . .
C33 C 0.5856(6) 0.0661(6) 0.0344(4) 0.058(4) Uani 1 1 d G . . . .
H33 H 0.505792 0.118021 0.017612 0.069 Uiso 1 1 calc R U . . .
C34 C 0.9184(6) -0.0559(5) -0.0741(4) 0.029(2) Uani 1 1 d G . . . .
C35 C 1.0261(7) -0.1433(5) -0.0498(3) 0.041(3) Uani 1 1 d G . . . .
H35 H 1.030900 -0.186070 0.008670 0.049 Uiso 1 1 calc R U . . .
C36 C 1.1267(6) -0.1667(4) -0.1131(4) 0.038(3) Uani 1 1 d G . . . .
H36 H 1.198700 -0.225180 -0.096843 0.045 Uiso 1 1 calc R U . . .
C37 C 1.1195(6) -0.1028(5) -0.2005(3) 0.027(2) Uani 1 1 d G . . . .
C38 C 1.0118(7) -0.0154(5) -0.2247(3) 0.048(3) Uani 1 1 d G . . . .
H38 H 1.007063 0.027396 -0.283232 0.058 Uiso 1 1 calc R U . . .
C39 C 0.9113(6) 0.0080(5) -0.1615(4) 0.049(3) Uani 1 1 d G . . . .
H39 H 0.839261 0.066507 -0.177720 0.059 Uiso 1 1 calc R U . . .
C40 C 1.2063(10) -0.0993(8) -0.3559(6) 0.027(2) Uani 1 1 d . . . . .
H40 H 1.122422 -0.065384 -0.384314 0.033 Uiso 1 1 calc R U . . .
C41 C 1.3585(10) -0.1765(9) -0.2505(7) 0.035(3) Uani 1 1 d . . . . .
H41 H 1.401456 -0.205348 -0.195033 0.041 Uiso 1 1 calc R U . . .
C42 C 1.4186(10) -0.1750(8) -0.3315(7) 0.033(2) Uani 1 1 d . . . . .
H42 H 1.511482 -0.203401 -0.340811 0.040 Uiso 1 1 calc R U . . .
O11 O 0.3906(11) 0.4383(9) 1.2402(6) 0.077(3) Uani 1 1 d . . . . .
N5 N 0.5484(11) 0.4304(8) 1.3395(8) 0.057(3) Uani 1 1 d . . . . .
C43 C 0.5098(16) 0.4336(10) 1.2599(10) 0.060(4) Uani 1 1 d . . . . .
H43 H 0.577249 0.432118 1.214922 0.072 Uiso 1 1 calc R U . . .
C44 C 0.4514(16) 0.4237(14) 1.4144(9) 0.082(5) Uani 1 1 d . . . . .
H44A H 0.426643 0.488147 1.429219 0.123 Uiso 1 1 calc R U . . .
H44B H 0.493272 0.369975 1.465404 0.123 Uiso 1 1 calc R U . . .
H44C H 0.369967 0.408468 1.398173 0.123 Uiso 1 1 calc R U . . .
C45 C 0.6891(16) 0.4270(15) 1.3581(13) 0.104(6) Uani 1 1 d . . . . .
H45A H 0.725975 0.364507 1.403460 0.156 Uiso 1 1 calc R U . . .
H45B H 0.690553 0.485111 1.378997 0.156 Uiso 1 1 calc R U . . .
H45C H 0.744218 0.429057 1.304150 0.156 Uiso 1 1 calc R U . . .

loop_
_atom_site_aniso_label
_atom_site_aniso_U_11
_atom_site_aniso_U_22
_atom_site_aniso_U_33
_atom_site_aniso_U_23
_atom_site_aniso_U_13
_atom_site_aniso_U_12
Co1 0.0154(6) 0.0330(8) 0.0212(6) -0.0202(6) 0.0107(5) -0.0096(6)
O1 0.029(4) 0.031(4) 0.034(4) -0.021(3) 0.013(3) -0.014(3)
O2 0.015(3) 0.042(4) 0.042(4) -0.028(3) 0.003(3) -0.009(3)
O3 0.023(3) 0.035(4) 0.032(4) -0.019(3) 0.014(3) -0.015(3)
O4 0.013(3) 0.046(5) 0.037(4) -0.022(3) 0.005(3) -0.005(3)
O5 0.020(3) 0.044(5) 0.064(5) -0.044(4) 0.005(3) -0.005(3)
O6 0.044(5) 0.046(5) 0.071(6) -0.019(5) 0.007(4) -0.006(4)
O7 0.041(6) 0.139(10) 0.076(7) -0.050(7) 0.017(5) -0.015(6)
O8 0.050(5) 0.088(7) 0.063(6) -0.050(6) 0.016(5) -0.006(5)
O9 0.058(6) 0.086(8) 0.063(6) -0.022(6) -0.015(5) 0.004(6)
O10 0.069(7) 0.150(11) 0.060(7) -0.059(7) 0.018(5) -0.032(7)
N1 0.031(5) 0.039(5) 0.025(4) -0.018(4) 0.007(4) -0.010(4)
N2 0.031(5) 0.036(5) 0.023(4) -0.013(4) 0.010(4) -0.009(4)
N3 0.028(4) 0.034(5) 0.023(4) -0.013(4) 0.005(4) -0.007(4)
N4 0.024(4) 0.034(5) 0.022(4) -0.014(4) 0.006(3) -0.009(4)
C1 0.018(4) 0.026(5) 0.023(5) -0.014(4) 0.003(4) -0.005(4)
C2 0.015(4) 0.030(5) 0.017(4) -0.011(4) 0.009(4) -0.010(4)
C3 0.015(4) 0.024(5) 0.025(5) -0.017(4) 0.004(4) -0.004(4)
C4 0.016(4) 0.028(5) 0.022(5) -0.009(4) 0.004(4) -0.010(4)
C5 0.015(4) 0.035(6) 0.032(5) -0.021(5) 0.006(4) -0.006(4)
C6 0.023(5) 0.034(6) 0.036(6) -0.022(5) 0.003(4) -0.009(5)
C7 0.014(4) 0.032(6) 0.030(5) -0.017(4) 0.005(4) -0.008(4)
C8 0.021(5) 0.042(6) 0.016(5) -0.013(4) 0.012(4) -0.013(5)
C9 0.018(5) 0.048(7) 0.066(8) -0.040(6) 0.003(5) -0.001(5)
C13 0.076(10) 0.041(8) 0.085(10) -0.038(8) -0.002(8) -0.018(7)
C14 0.058(8) 0.060(9) 0.047(7) -0.035(7) -0.008(6) -0.005(7)
C15 0.031(6) 0.042(7) 0.037(6) -0.022(5) 0.010(5) -0.006(5)
C10 0.022(5) 0.033(6) 0.044(6) -0.026(5) 0.006(5) -0.001(5)
C11 0.055(8) 0.047(8) 0.041(7) -0.019(6) -0.009(6) 0.002(7)
C12 0.078(10) 0.036(8) 0.070(9) -0.018(7) 0.004(8) -0.014(7)
C16 0.038(7) 0.047(8) 0.061(8) -0.015(7) 0.014(6) -0.001(6)
C17 0.039(7) 0.042(7) 0.052(7) -0.011(6) 0.004(6) -0.006(6)
C18 0.042(7) 0.049(8) 0.045(7) -0.015(6) 0.007(6) -0.010(6)
C19 0.043(7) 0.042(7) 0.042(7) -0.013(6) 0.010(6) -0.010(6)
C20 0.042(7) 0.050(8) 0.050(7) -0.012(6) 0.002(6) -0.006(6)
C21 0.055(8) 0.049(8) 0.029(6) -0.008(5) 0.005(6) -0.006(7)
C22 0.042(7) 0.056(8) 0.046(7) -0.017(6) 0.004(6) -0.001(7)
C23 0.042(7) 0.052(8) 0.054(8) -0.018(7) 0.014(6) -0.012(7)
C24 0.053(8) 0.069(9) 0.032(7) -0.010(6) 0.000(6) -0.008(8)
C25 0.038(6) 0.033(6) 0.027(5) -0.011(5) 0.010(5) -0.008(5)
C26 0.026(5) 0.054(8) 0.031(6) -0.014(6) 0.016(5) -0.004(6)
C27 0.034(6) 0.055(8) 0.039(7) -0.012(6) 0.001(5) 0.006(6)
C28 0.033(6) 0.041(6) 0.022(5) -0.016(5) 0.012(4) -0.014(5)
C29 0.068(9) 0.057(8) 0.029(6) 0.002(6) 0.034(6) -0.001(7)
C30 0.060(8) 0.059(9) 0.040(7) -0.006(6) 0.024(6) 0.010(7)
C31 0.034(6) 0.043(6) 0.018(5) -0.013(5) 0.013(4) -0.017(5)
C32 0.052(8) 0.070(9) 0.026(6) -0.001(6) 0.018(6) 0.004(7)
C33 0.046(7) 0.070(9) 0.034(7) -0.008(6) 0.016(6) 0.014(7)
C34 0.031(5) 0.038(6) 0.023(5) -0.016(5) 0.014(4) -0.015(5)
C35 0.046(7) 0.051(7) 0.017(5) -0.006(5) 0.011(5) -0.004(6)
C36 0.038(6) 0.038(7) 0.032(6) -0.012(5) 0.004(5) 0.001(5)
C37 0.033(5) 0.042(6) 0.012(4) -0.010(4) 0.012(4) -0.020(5)
C38 0.047(7) 0.050(8) 0.031(6) -0.002(6) 0.019(5) -0.001(6)
C39 0.044(7) 0.055(8) 0.031(6) -0.008(6) 0.018(5) 0.009(6)
C40 0.024(5) 0.035(6) 0.024(5) -0.010(5) 0.000(4) -0.007(5)
C41 0.030(6) 0.048(7) 0.026(5) -0.013(5) -0.001(4) -0.006(5)
C42 0.025(5) 0.042(7) 0.031(6) -0.014(5) 0.004(5) -0.004(5)
O11 0.065(7) 0.112(9) 0.063(6) -0.041(6) 0.002(5) -0.019(7)
N5 0.056(7) 0.054(7) 0.059(7) -0.013(6) 0.000(6) -0.012(6)
C43 0.069(10) 0.047(8) 0.062(9) -0.019(7) 0.016(8) -0.007(8)
C44 0.069(10) 0.121(15) 0.055(9) -0.031(9) 0.001(8) -0.012(10)
C45 0.063(11) 0.115(16) 0.117(15) 0.003(12) -0.024(11) -0.025(11)

loop_
_atom_type_symbol
_atom_type_description
_atom_type_scat_dispersion_real
_atom_type_scat_dispersion_imag
_atom_type_scat_source
C C 0.0033 0.0016 'International Tables Vol C Tables 4.2.6.8 and 6.1.1.4'
H H 0.0000 0.0000 'International Tables Vol C Tables 4.2.6.8 and 6.1.1.4'
Co Co 0.3494 0.9721 'International Tables Vol C Tables 4.2.6.8 and 6.1.1.4'
N N 0.0061 0.0033 'International Tables Vol C Tables 4.2.6.8 and 6.1.1.4'
O O 0.0106 0.0060 'International Tables Vol C Tables 4.2.6.8 and 6.1.1.4'

loop_
_geom_angle_atom_site_label_1
_geom_angle_atom_site_label_2
_geom_angle_atom_site_label_3
_geom_angle
_geom_angle_site_symmetry_1
_geom_angle_site_symmetry_3
_geom_angle_publ_flag
O1 Co1 O2 112.7(3) . 2_656 ?
O1 Co1 O3 100.8(3) . 2_556 ?
O1 Co1 O4 158.6(2) . 2_556 ?
O1 Co1 N1 86.2(3) . . ?
O1 Co1 N4 90.0(3) . 1_456 ?
O2 Co1 O3 146.5(3) 2_656 2_556 ?
O2 Co1 O4 88.2(2) 2_656 2_556 ?
O2 Co1 N1 88.1(3) 2_656 . ?
O2 Co1 N4 93.9(3) 2_656 1_456 ?
O3 Co1 O4 58.3(2) 2_556 2_556 ?
N1 Co1 O3 93.3(3) . 2_556 ?
N1 Co1 O4 90.2(3) . 2_556 ?
N4 Co1 O3 86.7(3) 1_456 2_556 ?
N4 Co1 O4 93.1(3) 1_456 2_556 ?
N4 Co1 N1 176.1(3) 1_456 . ?
C1 O1 Co1 153.1(7) . . ?
C1 O2 Co1 126.2(6) . 2_656 ?
C8 O3 Co1 95.6(6) . 2_556 ?
C8 O4 Co1 84.9(5) . 2_556 ?
C6 O5 C9 116.3(7) . . ?
C17 O6 C16 117.6(9) . . ?
C23 O8 H8 109.5 . . ?
C24 O10 H10 109.5 . . ?
C25 N1 Co1 125.0(7) . . ?
C25 N1 C26 104.3(8) . . ?
C26 N1 Co1 130.0(6) . . ?
C25 N2 C27 107.6(8) . . ?
C25 N2 C28 125.0(8) . . ?
C27 N2 C28 127.4(8) . . ?
C40 N3 C37 126.4(8) . . ?
C40 N3 C41 106.0(8) . . ?
C41 N3 C37 127.5(8) . . ?
C40 N4 Co1 125.3(7) . 1_654 ?
C40 N4 C42 104.2(8) . . ?
C42 N4 Co1 129.3(6) . 1_654 ?
O1 C1 C2 117.5(8) . . ?
O2 C1 O1 125.3(8) . . ?
O2 C1 C2 117.2(7) . . ?
C3 C2 C1 120.1(8) . . ?
C3 C2 C7 119.8(8) . . ?
C7 C2 C1 120.1(7) . . ?
C2 C3 H3 119.6 . . ?
C2 C3 C4 120.7(8) . . ?
C4 C3 H3 119.6 . . ?
C3 C4 C8 119.0(8) . . ?
C5 C4 C3 119.5(8) . . ?
C5 C4 C8 121.4(8) . . ?
C4 C5 H5 120.1 . . ?
C6 C5 C4 119.9(8) . . ?
C6 C5 H5 120.1 . . ?
O5 C6 C5 124.7(8) . . ?
O5 C6 C7 114.9(8) . . ?
C5 C6 C7 120.4(8) . . ?
C2 C7 C6 119.6(8) . . ?
C2 C7 H7 120.2 . . ?
C6 C7 H7 120.2 . . ?
O3 C8 C4 118.2(8) . . ?
O4 C8 O3 121.1(8) . . ?
O4 C8 C4 120.7(8) . . ?
O5 C9 H9A 110.1 . . ?
O5 C9 H9B 110.1 . . ?
O5 C9 C10 107.9(7) . . ?
H9A C9 H9B 108.4 . . ?
C10 C9 H9A 110.1 . . ?
C10 C9 H9B 110.1 . . ?
C14 C13 H13 120.0 . . ?
C14 C13 C12 120.0 . . ?
C12 C13 H13 120.0 . . ?
C13 C14 H14 120.0 . . ?
C15 C14 C13 120.0 . . ?
C15 C14 H14 120.0 . . ?
C14 C15 C16 117.8(7) . . ?
C10 C15 C14 120.0 . . ?
C10 C15 C16 122.2(7) . . ?
C15 C10 C9 123.2(7) . . ?
C15 C10 C11 120.0 . . ?
C11 C10 C9 116.8(7) . . ?
C10 C11 H11 120.0 . . ?
C10 C11 C12 120.0 . . ?
C12 C11 H11 120.0 . . ?
C13 C12 H12 120.0 . . ?
C11 C12 C13 120.0 . . ?
C11 C12 H12 120.0 . . ?
O6 C16 C15 111.8(8) . . ?
O6 C16 H16A 109.3 . . ?
O6 C16 H16B 109.3 . . ?
C15 C16 H16A 109.3 . . ?
C15 C16 H16B 109.3 . . ?
H16A C16 H16B 107.9 . . ?
C18 C17 O6 116.6(11) . . ?
C22 C17 O6 123.3(10) . . ?
C22 C17 C18 120.1(11) . . ?
C17 C18 H18 120.0 . . ?
C17 C18 C19 120.1(11) . . ?
C19 C18 H18 120.0 . . ?
C18 C19 C23 121.0(11) . . ?
C20 C19 C18 119.9(10) . . ?
C20 C19 C23 119.1(11) . . ?
C19 C20 H20 120.1 . . ?
C19 C20 C21 119.8(12) . . ?
C21 C20 H20 120.1 . . ?
C20 C21 C24 119.1(12) . . ?
C22 C21 C20 119.6(11) . . ?
C22 C21 C24 121.3(11) . . ?
C17 C22 C21 120.4(11) . . ?
C17 C22 H22 119.8 . . ?
C21 C22 H22 119.8 . . ?
O7 C23 O8 123.4(11) . . ?
O7 C23 C19 122.6(12) . . ?
O8 C23 C19 113.9(11) . . ?
O9 C24 O10 124.3(12) . . ?
O9 C24 C21 122.5(12) . . ?
O10 C24 C21 113.2(12) . . ?
N1 C25 N2 112.0(10) . . ?
N1 C25 H25 124.0 . . ?
N2 C25 H25 124.0 . . ?
N1 C26 H26 124.3 . . ?
C27 C26 N1 111.4(9) . . ?
C27 C26 H26 124.3 . . ?
N2 C27 H27 127.6 . . ?
C26 C27 N2 104.8(10) . . ?
C26 C27 H27 127.6 . . ?
C29 C28 N2 118.8(6) . . ?
C29 C28 C33 120.0 . . ?
C33 C28 N2 121.1(6) . . ?
C28 C29 H29 120.0 . . ?
C30 C29 C28 120.0 . . ?
C30 C29 H29 120.0 . . ?
C29 C30 H30 120.0 . . ?
C29 C30 C31 120.0 . . ?
C31 C30 H30 120.0 . . ?
C30 C31 C34 118.4(5) . . ?
C32 C31 C30 120.0 . . ?
C32 C31 C34 121.5(5) . . ?
C31 C32 H32 120.0 . . ?
C31 C32 C33 120.0 . . ?
C33 C32 H32 120.0 . . ?
C28 C33 H33 120.0 . . ?
C32 C33 C28 120.0 . . ?
C32 C33 H33 120.0 . . ?
C35 C34 C31 120.3(5) . . ?
C35 C34 C39 120.0 . . ?
C39 C34 C31 119.7(5) . . ?
C34 C35 H35 120.0 . . ?
C36 C35 C34 120.0 . . ?
C36 C35 H35 120.0 . . ?
C35 C36 H36 120.0 . . ?
C37 C36 C35 120.0 . . ?
C37 C36 H36 120.0 . . ?
C36 C37 N3 119.8(5) . . ?
C38 C37 N3 120.2(5) . . ?
C38 C37 C36 120.0 . . ?
C37 C38 H38 120.0 . . ?
C37 C38 C39 120.0 . . ?
C39 C38 H38 120.0 . . ?
C34 C39 H39 120.0 . . ?
C38 C39 C34 120.0 . . ?
C38 C39 H39 120.0 . . ?
N3 C40 H40 123.8 . . ?
N4 C40 N3 112.4(9) . . ?
N4 C40 H40 123.8 . . ?
N3 C41 H41 126.6 . . ?
C42 C41 N3 106.8(9) . . ?
C42 C41 H41 126.6 . . ?
N4 C42 H42 124.7 . . ?
C41 C42 N4 110.6(9) . . ?
C41 C42 H42 124.7 . . ?
C43 N5 C44 120.3(12) . . ?
C43 N5 C45 122.5(13) . . ?
C45 N5 C44 117.1(13) . . ?
O11 C43 N5 125.0(13) . . ?
O11 C43 H43 117.5 . . ?
N5 C43 H43 117.5 . . ?
N5 C44 H44A 109.5 . . ?
N5 C44 H44B 109.5 . . ?
N5 C44 H44C 109.5 . . ?
H44A C44 H44B 109.5 . . ?
H44A C44 H44C 109.5 . . ?
H44B C44 H44C 109.5 . . ?
N5 C45 H45A 109.5 . . ?
N5 C45 H45B 109.5 . . ?
N5 C45 H45C 109.5 . . ?
H45A C45 H45B 109.5 . . ?
H45A C45 H45C 109.5 . . ?
H45B C45 H45C 109.5 . . ?

loop_
_geom_bond_atom_site_label_1
_geom_bond_atom_site_label_2
_geom_bond_distance
_geom_bond_site_symmetry_2
_geom_bond_publ_flag
Co1 O1 2.024(6) . ?
Co1 O2 2.042(6) 2_656 ?
Co1 O3 2.122(6) 2_556 ?
Co1 O4 2.357(7) 2_556 ?
Co1 N1 2.117(8) . ?
Co1 N4 2.116(7) 1_456 ?
O1 C1 1.256(10) . ?
O2 C1 1.253(10) . ?
O3 C8 1.260(11) . ?
O4 C8 1.258(11) . ?
O5 C6 1.370(10) . ?
O5 C9 1.439(11) . ?
O6 C16 1.436(13) . ?
O6 C17 1.389(14) . ?
O7 C23 1.208(14) . ?
O8 H8 0.8200 . ?
O8 C23 1.316(15) . ?
O9 C24 1.213(15) . ?
O10 H10 0.8200 . ?
O10 C24 1.304(15) . ?
N1 C25 1.321(12) . ?
N1 C26 1.365(13) . ?
N2 C25 1.344(12) . ?
N2 C27 1.367(13) . ?
N2 C28 1.444(8) . ?
N3 C37 1.427(8) . ?
N3 C40 1.358(12) . ?
N3 C41 1.367(12) . ?
N4 C40 1.318(11) . ?
N4 C42 1.379(12) . ?
C1 C2 1.508(11) . ?
C2 C3 1.380(11) . ?
C2 C7 1.393(12) . ?
C3 H3 0.9300 . ?
C3 C4 1.395(11) . ?
C4 C5 1.394(12) . ?
C4 C8 1.496(12) . ?
C5 H5 0.9300 . ?
C5 C6 1.381(12) . ?
C6 C7 1.403(12) . ?
C7 H7 0.9300 . ?
C9 H9A 0.9700 . ?
C9 H9B 0.9700 . ?
C9 C10 1.507(11) . ?
C13 H13 0.9300 . ?
C13 C14 1.3900 . ?
C13 C12 1.3900 . ?
C14 H14 0.9300 . ?
C14 C15 1.3900 . ?
C15 C10 1.3900 . ?
C15 C16 1.495(13) . ?
C10 C11 1.3900 . ?
C11 H11 0.9300 . ?
C11 C12 1.3900 . ?
C12 H12 0.9300 . ?
C16 H16A 0.9700 . ?
C16 H16B 0.9700 . ?
C17 C18 1.383(15) . ?
C17 C22 1.381(16) . ?
C18 H18 0.9300 . ?
C18 C19 1.396(16) . ?
C19 C20 1.388(16) . ?
C19 C23 1.494(15) . ?
C20 H20 0.9300 . ?
C20 C21 1.397(15) . ?
C21 C22 1.392(16) . ?
C21 C24 1.489(16) . ?
C22 H22 0.9300 . ?
C25 H25 0.9300 . ?
C26 H26 0.9300 . ?
C26 C27 1.361(14) . ?
C27 H27 0.9300 . ?
C28 C29 1.3900 . ?
C28 C33 1.3900 . ?
C29 H29 0.9300 . ?
C29 C30 1.3900 . ?
C30 H30 0.9300 . ?
C30 C31 1.3900 . ?
C31 C32 1.3900 . ?
C31 C34 1.536(5) . ?
C32 H32 0.9300 . ?
C32 C33 1.3900 . ?
C33 H33 0.9300 . ?
C34 C35 1.3900 . ?
C34 C39 1.3900 . ?
C35 H35 0.9300 . ?
C35 C36 1.3900 . ?
C36 H36 0.9300 . ?
C36 C37 1.3900 . ?
C37 C38 1.3900 . ?
C38 H38 0.9300 . ?
C38 C39 1.3900 . ?
C39 H39 0.9300 . ?
C40 H40 0.9300 . ?
C41 H41 0.9300 . ?
C41 C42 1.343(13) . ?
C42 H42 0.9300 . ?
O11 C43 1.235(17) . ?
N5 C43 1.311(17) . ?
N5 C44 1.446(16) . ?
N5 C45 1.444(18) . ?
C43 H43 0.9300 . ?
C44 H44A 0.9600 . ?
C44 H44B 0.9600 . ?
C44 H44C 0.9600 . ?
C45 H45A 0.9600 . ?
C45 H45B 0.9600 . ?
C45 H45C 0.9600 . ?

loop_
_geom_torsion_atom_site_label_1
_geom_torsion_atom_site_label_2
_geom_torsion_atom_site_label_3
_geom_torsion_atom_site_label_4
_geom_torsion
_geom_torsion_site_symmetry_1
_geom_torsion_site_symmetry_2
_geom_torsion_site_symmetry_3
_geom_torsion_site_symmetry_4
_geom_torsion_publ_flag
Co1 O1 C1 O2 88.8(15) . . . . ?
Co1 O1 C1 C2 -92.6(15) . . . . ?
Co1 O2 C1 O1 -22.1(14) 2_656 . . . ?
Co1 O2 C1 C2 159.3(6) 2_656 . . . ?
Co1 O3 C8 O4 3.7(9) 2_556 . . . ?
Co1 O3 C8 C4 -175.5(7) 2_556 . . . ?
Co1 O4 C8 O3 -3.3(8) 2_556 . . . ?
Co1 O4 C8 C4 175.9(8) 2_556 . . . ?
Co1 N1 C25 N2 -171.8(6) . . . . ?
Co1 N1 C26 C27 171.3(8) . . . . ?
Co1 N4 C40 N3 -167.5(6) 1_654 . . . ?
Co1 N4 C42 C41 167.3(7) 1_654 . . . ?
O1 C1 C2 C3 10.0(13) . . . . ?
O1 C1 C2 C7 -171.5(9) . . . . ?
O2 C1 C2 C3 -171.3(9) . . . . ?
O2 C1 C2 C7 7.2(13) . . . . ?
O5 C6 C7 C2 -178.8(9) . . . . ?
O5 C9 C10 C15 -91.9(9) . . . . ?
O5 C9 C10 C11 89.5(9) . . . . ?
O6 C17 C18 C19 -173.9(11) . . . . ?
O6 C17 C22 C21 174.9(11) . . . . ?
N1 C26 C27 N2 -0.3(13) . . . . ?
N2 C28 C29 C30 176.0(7) . . . . ?
N2 C28 C33 C32 -175.9(7) . . . . ?
N3 C37 C38 C39 179.5(7) . . . . ?
N3 C41 C42 N4 0.1(12) . . . . ?
C1 C2 C3 C4 176.7(8) . . . . ?
C1 C2 C7 C6 -180.0(9) . . . . ?
C2 C3 C4 C5 4.2(14) . . . . ?
C2 C3 C4 C8 -177.8(9) . . . . ?
C3 C2 C7 C6 -1.6(14) . . . . ?
C3 C4 C5 C6 -3.5(14) . . . . ?
C3 C4 C8 O3 19.6(13) . . . . ?
C3 C4 C8 O4 -159.6(9) . . . . ?
C4 C5 C6 O5 -178.5(9) . . . . ?
C4 C5 C6 C7 0.2(15) . . . . ?
C5 C4 C8 O3 -162.4(9) . . . . ?
C5 C4 C8 O4 18.4(14) . . . . ?
C5 C6 C7 C2 2.3(15) . . . . ?
C6 O5 C9 C10 178.7(8) . . . . ?
C7 C2 C3 C4 -1.7(14) . . . . ?
C8 C4 C5 C6 178.6(9) . . . . ?
C9 O5 C6 C5 -1.6(15) . . . . ?
C9 O5 C6 C7 179.5(9) . . . . ?
C9 C10 C11 C12 178.7(7) . . . . ?
C13 C14 C15 C10 0.0 . . . . ?
C13 C14 C15 C16 -178.3(8) . . . . ?
C14 C13 C12 C11 0.0 . . . . ?
C14 C15 C10 C9 -178.6(7) . . . . ?
C14 C15 C10 C11 0.0 . . . . ?
C14 C15 C16 O6 -115.3(9) . . . . ?
C15 C10 C11 C12 0.0 . . . . ?
C10 C15 C16 O6 66.4(12) . . . . ?
C10 C11 C12 C13 0.0 . . . . ?
C12 C13 C14 C15 0.0 . . . . ?
C16 O6 C17 C18 -136.9(11) . . . . ?
C16 O6 C17 C22 46.6(16) . . . . ?
C16 C15 C10 C9 -0.4(9) . . . . ?
C16 C15 C10 C11 178.2(8) . . . . ?
C17 O6 C16 C15 67.3(13) . . . . ?
C17 C18 C19 C20 -2.0(19) . . . . ?
C17 C18 C19 C23 178.2(11) . . . . ?
C18 C17 C22 C21 -1.5(19) . . . . ?
C18 C19 C20 C21 -0.1(18) . . . . ?
C18 C19 C23 O7 -171.0(13) . . . . ?
C18 C19 C23 O8 8.4(18) . . . . ?
C19 C20 C21 C22 1.4(19) . . . . ?
C19 C20 C21 C24 179.6(11) . . . . ?
C20 C19 C23 O7 9(2) . . . . ?
C20 C19 C23 O8 -171.4(11) . . . . ?
C20 C21 C22 C17 -0.6(19) . . . . ?
C20 C21 C24 O9 -7(2) . . . . ?
C20 C21 C24 O10 173.9(12) . . . . ?
C22 C17 C18 C19 2.8(19) . . . . ?
C22 C21 C24 O9 171.5(13) . . . . ?
C22 C21 C24 O10 -7.9(19) . . . . ?
C23 C19 C20 C21 179.7(11) . . . . ?
C24 C21 C22 C17 -178.8(12) . . . . ?
C25 N1 C26 C27 0.3(12) . . . . ?
C25 N2 C27 C26 0.2(12) . . . . ?
C25 N2 C28 C29 -5.2(11) . . . . ?
C25 N2 C28 C33 170.8(8) . . . . ?
C26 N1 C25 N2 -0.2(11) . . . . ?
C27 N2 C25 N1 0.0(12) . . . . ?
C27 N2 C28 C29 170.9(9) . . . . ?
C27 N2 C28 C33 -13.2(12) . . . . ?
C28 N2 C25 N1 176.7(8) . . . . ?
C28 N2 C27 C26 -176.4(9) . . . . ?
C28 C29 C30 C31 0.0 . . . . ?
C29 C28 C33 C32 0.0 . . . . ?
C29 C30 C31 C32 0.0 . . . . ?
C29 C30 C31 C34 -176.6(7) . . . . ?
C30 C31 C32 C33 0.0 . . . . ?
C30 C31 C34 C35 6.2(8) . . . . ?
C30 C31 C34 C39 -173.7(5) . . . . ?
C31 C32 C33 C28 0.0 . . . . ?
C31 C34 C35 C36 -179.9(7) . . . . ?
C31 C34 C39 C38 179.9(7) . . . . ?
C32 C31 C34 C35 -170.3(5) . . . . ?
C32 C31 C34 C39 9.8(8) . . . . ?
C33 C28 C29 C30 0.0 . . . . ?
C34 C31 C32 C33 176.4(7) . . . . ?
C34 C35 C36 C37 0.0 . . . . ?
C35 C34 C39 C38 0.0 . . . . ?
C35 C36 C37 N3 -179.5(7) . . . . ?
C35 C36 C37 C38 0.0 . . . . ?
C36 C37 C38 C39 0.0 . . . . ?
C37 N3 C40 N4 174.2(8) . . . . ?
C37 N3 C41 C42 -174.6(9) . . . . ?
C37 C38 C39 C34 0.0 . . . . ?
C39 C34 C35 C36 0.0 . . . . ?
C40 N3 C37 C36 153.8(8) . . . . ?
C40 N3 C37 C38 -25.7(11) . . . . ?
C40 N3 C41 C42 0.6(11) . . . . ?
C40 N4 C42 C41 -0.7(11) . . . . ?
C41 N3 C37 C36 -31.9(12) . . . . ?
C41 N3 C37 C38 148.6(8) . . . . ?
C41 N3 C40 N4 -1.1(11) . . . . ?
C42 N4 C40 N3 1.1(11) . . . . ?
C44 N5 C43 O11 5(2) . . . . ?
C45 N5 C43 O11 -178.7(15) . . . . ?
